data_2230407
loop_
_publ_author_name
'Deng, Bin'
'Yu, Rui-Jin'

_publ_section_title
;
 Bis(2-hydroxyethanaminium) biphenyl-4,4'-dicarboxylate
;
_journal_coeditor_code LH5226
_journal_issue 6
_journal_name_full 'Acta Crystallographica Section E'
_journal_page_first o1337
_journal_paper_doi 10.1107/S1600536811013523
_journal_volume 67
_journal_year 2011
_chemical_formula_iupac '2C2 H8 N O +, C14 H8 O4 2-'
_chemical_formula_moiety '2(C2 H8 N O +), C14 H8 O4 2-'
_chemical_formula_sum 'C18 H24 N2 O6'
_chemical_formula_weight 364.39
_chemical_name_systematic
;
Bis(2-hydroxyethanaminium) biphenyl-4,4'-dicarboxylate
;
_space_group_IT_number 61
_symmetry_cell_setting orthorhombic
_symmetry_space_group_name_Hall '-P 2ac 2ab'
_symmetry_space_group_name_H-M 'P b c a'
_atom_sites_solution_hydrogens geom
_atom_sites_solution_primary direct
_atom_sites_solution_secondary difmap
_audit_creation_method SHELXL-97
_cell_angle_alpha 90.00
_cell_angle_beta 90.00
_cell_angle_gamma 90.00
_cell_formula_units_Z 8
_cell_length_a 7.3410(7)
_cell_length_b 12.4094(13)
_cell_length_c 38.074(4)
_cell_measurement_reflns_used 3380
_cell_measurement_temperature 293(2)
_cell_measurement_theta_max 26.00
_cell_measurement_theta_min 2.14
_cell_volume 3468.4(6)
_computing_cell_refinement 'SAINT (Bruker, 1999)'
_computing_data_collection 'SMART (Bruker, 1998)'
_computing_data_reduction 'SAINT (Bruker, 1999)'
_computing_molecular_graphics 'SHELXTL (Sheldrick, 2008)'
_computing_publication_material 'SHELXTL (Sheldrick, 2008)'
_computing_structure_refinement 'SHELXL97 (Sheldrick, 2008)'
_computing_structure_solution 'SHELXS97 (Sheldrick, 2008)'
_diffrn_ambient_temperature 293(2)
_diffrn_measured_fraction_theta_full 0.994
_diffrn_measured_fraction_theta_max 0.994
_diffrn_measurement_device_type 'Bruker SMART CCD'
_diffrn_measurement_method '\f and \w'
_diffrn_radiation_monochromator graphite
_diffrn_radiation_source 'fine-focus sealed tube'
_diffrn_radiation_type MoK\a
_diffrn_radiation_wavelength 0.71073
_diffrn_reflns_av_R_equivalents 0.0441
_diffrn_reflns_av_sigmaI/netI 0.0405
_diffrn_reflns_limit_h_max 9
_diffrn_reflns_limit_h_min -7
_diffrn_reflns_limit_k_max 14
_diffrn_reflns_limit_k_min -15
_diffrn_reflns_limit_l_max 46
_diffrn_reflns_limit_l_min -27
_diffrn_reflns_number 14999
_diffrn_reflns_theta_full 26.00
_diffrn_reflns_theta_max 26.00
_diffrn_reflns_theta_min 2.14
_exptl_absorpt_coefficient_mu 0.105
_exptl_absorpt_correction_T_max 0.9813
_exptl_absorpt_correction_T_min 0.9691
_exptl_absorpt_correction_type multi-scan
_exptl_absorpt_process_details '(SADABS; Sheldrick, 1996)'
_exptl_crystal_colour colorless
_exptl_crystal_density_diffrn 1.396
_exptl_crystal_density_method 'not measured'
_exptl_crystal_description block
_exptl_crystal_F_000 1552
_exptl_crystal_size_max 0.30
_exptl_crystal_size_mid 0.27
_exptl_crystal_size_min 0.18
_refine_diff_density_max 0.471
_refine_diff_density_min -0.182
_refine_ls_extinction_method none
_refine_ls_goodness_of_fit_ref 1.083
_refine_ls_hydrogen_treatment mixed
_refine_ls_matrix_type full
_refine_ls_number_parameters 267
_refine_ls_number_reflns 3380
_refine_ls_number_restraints 0
_refine_ls_restrained_S_all 1.083
_refine_ls_R_factor_all 0.0891
_refine_ls_R_factor_gt 0.0664
_refine_ls_shift/su_max 0.000
_refine_ls_shift/su_mean 0.000
_refine_ls_structure_factor_coef Fsqd
_refine_ls_weighting_details 'calc w=1/[\s^2^(Fo^2^)+(0.0845P)^2^+1.5997P] where P=(Fo^2^+2Fc^2^)/3'
_refine_ls_weighting_scheme calc
_refine_ls_wR_factor_gt 0.1580
_refine_ls_wR_factor_ref 0.1726
_reflns_number_gt 2606
_reflns_number_total 3380
_reflns_threshold_expression I>2\s(I)
_cod_data_source_file lh5226.cif
_cod_data_source_block I
_cod_original_cell_volume 3468.5(6)
_cod_database_code 2230407
_cod_database_fobs_code 2230407

loop_
_symmetry_equiv_pos_as_xyz
'x, y, z'
'-x+1/2, -y, z+1/2'
'-x, y+1/2, -z+1/2'
'x+1/2, -y+1/2, -z'
'-x, -y, -z'
'x-1/2, y, -z-1/2'
'x, -y-1/2, z-1/2'
'-x-1/2, y-1/2, z'

loop_
_atom_site_type_symbol
_atom_site_label
_atom_site_fract_x
_atom_site_fract_y
_atom_site_fract_z
_atom_site_U_iso_or_equiv
_atom_site_adp_type
_atom_site_calc_flag
_atom_site_refinement_flags
_atom_site_occupancy
_atom_site_symmetry_multiplicity
_atom_site_disorder_assembly
_atom_site_disorder_group
O O1 0.0874(3) -0.00499(14) -0.14379(4) 0.0385(5) Uani d . 1 1 . .
O O2 0.3194(3) -0.10392(16) -0.12492(5) 0.0489(6) Uani d . 1 1 . .
O O3 0.0498(3) 0.35559(14) 0.13128(5) 0.0377(5) Uani d . 1 1 . .
O O4 0.2920(3) 0.25707(14) 0.14555(4) 0.0384(5) Uani d . 1 1 . .
C C1 0.1729(3) 0.00670(18) -0.08337(6) 0.0264(5) Uani d . 1 1 . .
C C2 0.2609(4) -0.0429(2) -0.05568(6) 0.0319(6) Uani d . 1 1 . .
H H2 0.3272 -0.1056 -0.0597 0.038 Uiso calc R 1 1 . .
C C3 0.2524(3) -0.0012(2) -0.02219(6) 0.0310(6) Uani d . 1 1 . .
H H3 0.3124 -0.0365 -0.0040 0.037 Uiso calc R 1 1 . .
C C4 0.1558(3) 0.09265(18) -0.01495(6) 0.0240(5) Uani d . 1 1 . .
C C5 0.0640(4) 0.1404(2) -0.04283(6) 0.0337(6) Uani d . 1 1 . .
H H5 -0.0037 0.2026 -0.0389 0.040 Uiso calc R 1 1 . .
C C6 0.0711(4) 0.0977(2) -0.07628(6) 0.0339(6) Uani d . 1 1 . .
H H6 0.0063 0.1307 -0.0943 0.041 Uiso calc R 1 1 . .
C C7 0.1556(3) 0.14109(18) 0.02092(6) 0.0256(5) Uani d . 1 1 . .
C C8 0.2715(4) 0.1027(2) 0.04696(6) 0.0329(6) Uani d . 1 1 . .
H H8 0.3465 0.0441 0.0421 0.039 Uiso calc R 1 1 . .
C C9 0.2776(4) 0.1497(2) 0.07989(6) 0.0324(6) Uani d . 1 1 . .
H H9 0.3594 0.1239 0.0965 0.039 Uiso calc R 1 1 . .
C C10 0.1640(3) 0.23463(18) 0.08846(6) 0.0263(5) Uani d . 1 1 . .
C C11 0.0479(4) 0.2731(2) 0.06293(7) 0.0362(6) Uani d . 1 1 . .
H H11 -0.0299 0.3300 0.0681 0.043 Uiso calc R 1 1 . .
C C12 0.0455(4) 0.2282(2) 0.02960(7) 0.0374(7) Uani d . 1 1 . .
H H12 -0.0316 0.2571 0.0127 0.045 Uiso calc R 1 1 . .
C C13 0.1935(4) -0.03813(19) -0.11985(6) 0.0311(6) Uani d . 1 1 . .
C C14 0.1693(3) 0.28548(19) 0.12432(6) 0.0290(6) Uani d . 1 1 . .
O O5 0.2304(3) -0.09198(17) -0.20556(6) 0.0521(6) Uani d . 1 1 . .
H H5O 0.206(5) -0.066(3) -0.1849(10) 0.081(13) Uiso d . 1 1 . .
C C15 0.1517(5) -0.1945(2) -0.21076(8) 0.0503(8) Uani d . 1 1 . .
H H15A 0.1241 -0.2034 -0.2355 0.060 Uiso calc R 1 1 . .
H H15B 0.0378 -0.1982 -0.1979 0.060 Uiso calc R 1 1 . .
C C16 0.2713(5) -0.2841(2) -0.19924(7) 0.0480(8) Uani d . 1 1 . .
H H16A 0.2242 -0.3515 -0.2084 0.058 Uiso calc R 1 1 . .
H H16B 0.3923 -0.2735 -0.2089 0.058 Uiso calc R 1 1 . .
N N1 0.2835(4) -0.2910(2) -0.16066(6) 0.0386(6) Uani d . 1 1 . .
H H1A 0.310(4) -0.224(3) -0.1494(9) 0.059(10) Uiso d . 1 1 . .
H H1B 0.172(5) -0.313(3) -0.1509(9) 0.056(10) Uiso d . 1 1 . .
H H1C 0.362(5) -0.342(3) -0.1539(9) 0.059(10) Uiso d . 1 1 . .
O O6 0.2281(4) 0.34359(17) 0.21172(6) 0.0619(7) Uani d . 1 1 . .
H H6O 0.267(6) 0.324(3) 0.1898(11) 0.092(14) Uiso d . 1 1 . .
C C17 0.3001(5) 0.4453(2) 0.21715(8) 0.0549(9) Uani d . 1 1 . .
H H17A 0.4237 0.4461 0.2082 0.066 Uiso calc R 1 1 . .
H H17B 0.3067 0.4580 0.2423 0.066 Uiso calc R 1 1 . .
C C18 0.1995(4) 0.5355(2) 0.20099(7) 0.0406(7) Uani d . 1 1 . .
H H18A 0.2489 0.6032 0.2095 0.049 Uiso calc R 1 1 . .
H H18B 0.0726 0.5319 0.2080 0.049 Uiso calc R 1 1 . .
N N2 0.2115(4) 0.5327(2) 0.16204(6) 0.0379(6) Uani d . 1 1 . .
H H2A 0.145(4) 0.473(3) 0.1534(8) 0.059(9) Uiso d . 1 1 . .
H H2B 0.168(5) 0.600(3) 0.1536(9) 0.070(11) Uiso d . 1 1 . .
H H2C 0.336(6) 0.527(3) 0.1547(10) 0.084(13) Uiso d . 1 1 . .

loop_
_atom_site_aniso_label
_atom_site_aniso_U_11
_atom_site_aniso_U_22
_atom_site_aniso_U_33
_atom_site_aniso_U_12
_atom_site_aniso_U_13
_atom_site_aniso_U_23
O1 0.0438(11) 0.0429(11) 0.0287(10) 0.0014(9) -0.0091(9) -0.0037(7)
O2 0.0548(13) 0.0513(12) 0.0405(11) 0.0195(11) -0.0082(10) -0.0194(9)
O3 0.0385(11) 0.0364(10) 0.0383(10) 0.0059(9) 0.0008(8) -0.0135(8)
O4 0.0477(12) 0.0380(10) 0.0294(9) 0.0072(9) -0.0068(8) -0.0062(7)
C1 0.0265(13) 0.0271(12) 0.0257(12) -0.0037(10) -0.0016(10) -0.0020(9)
C2 0.0346(14) 0.0258(12) 0.0353(14) 0.0048(11) -0.0031(11) -0.0032(10)
C3 0.0348(14) 0.0314(13) 0.0267(12) 0.0051(11) -0.0069(11) 0.0004(10)
C4 0.0216(12) 0.0245(12) 0.0258(12) -0.0041(10) 0.0017(9) -0.0005(9)
C5 0.0357(15) 0.0326(13) 0.0329(14) 0.0107(12) -0.0011(11) -0.0033(10)
C6 0.0370(15) 0.0385(14) 0.0262(13) 0.0105(12) -0.0057(11) 0.0009(10)
C7 0.0240(13) 0.0253(12) 0.0277(13) -0.0019(10) 0.0008(10) -0.0018(9)
C8 0.0359(15) 0.0332(14) 0.0295(13) 0.0116(12) 0.0010(11) -0.0027(10)
C9 0.0363(15) 0.0376(14) 0.0234(12) 0.0064(12) -0.0019(11) 0.0001(10)
C10 0.0268(13) 0.0259(12) 0.0263(12) -0.0035(10) 0.0032(10) -0.0023(9)
C11 0.0393(16) 0.0327(14) 0.0367(14) 0.0104(12) -0.0026(12) -0.0099(11)
C12 0.0406(16) 0.0403(15) 0.0312(14) 0.0124(13) -0.0116(12) -0.0052(11)
C13 0.0352(15) 0.0264(12) 0.0317(13) -0.0035(11) -0.0037(11) -0.0039(10)
C14 0.0327(14) 0.0250(12) 0.0293(13) -0.0057(11) 0.0042(11) -0.0024(10)
O5 0.0747(16) 0.0416(12) 0.0399(12) -0.0011(11) 0.0125(11) 0.0027(9)
C15 0.062(2) 0.0510(19) 0.0379(16) 0.0007(16) -0.0091(15) -0.0050(13)
C16 0.062(2) 0.0407(16) 0.0413(16) 0.0055(15) 0.0064(15) -0.0114(12)
N1 0.0397(15) 0.0317(13) 0.0445(14) 0.0062(12) 0.0061(12) -0.0016(11)
O6 0.108(2) 0.0403(12) 0.0376(12) -0.0153(13) 0.0034(13) 0.0029(9)
C17 0.082(3) 0.0512(19) 0.0319(15) -0.0059(18) -0.0003(16) -0.0017(13)
C18 0.0464(18) 0.0347(15) 0.0407(15) -0.0025(13) 0.0095(13) -0.0067(11)
N2 0.0474(16) 0.0274(12) 0.0389(13) 0.0002(11) 0.0018(12) 0.0014(10)

loop_
_atom_type_symbol
_atom_type_description
_atom_type_scat_dispersion_real
_atom_type_scat_dispersion_imag
_atom_type_scat_source
C C 0.0033 0.0016 'International Tables Vol C Tables 4.2.6.8 and 6.1.1.4'
H H 0.0000 0.0000 'International Tables Vol C Tables 4.2.6.8 and 6.1.1.4'
N N 0.0061 0.0033 'International Tables Vol C Tables 4.2.6.8 and 6.1.1.4'
O O 0.0106 0.0060 'International Tables Vol C Tables 4.2.6.8 and 6.1.1.4'

loop_
_geom_angle_atom_site_label_1
_geom_angle_atom_site_label_2
_geom_angle_atom_site_label_3
_geom_angle_site_symmetry_1
_geom_angle_site_symmetry_3
_geom_angle
_geom_angle_publ_flag
C6 C1 C2 . . 117.9(2) ?
C6 C1 C13 . . 122.5(2) ?
C2 C1 C13 . . 119.5(2) ?
C3 C2 C1 . . 121.2(2) ?
C3 C2 H2 . . 119.4 ?
C1 C2 H2 . . 119.4 ?
C2 C3 C4 . . 121.4(2) ?
C2 C3 H3 . . 119.3 ?
C4 C3 H3 . . 119.3 ?
C5 C4 C3 . . 116.9(2) ?
C5 C4 C7 . . 121.8(2) ?
C3 C4 C7 . . 121.3(2) ?
C6 C5 C4 . . 121.5(2) ?
C6 C5 H5 . . 119.3 ?
C4 C5 H5 . . 119.3 ?
C1 C6 C5 . . 121.0(2) ?
C1 C6 H6 . . 119.5 ?
C5 C6 H6 . . 119.5 ?
C12 C7 C8 . . 116.9(2) ?
C12 C7 C4 . . 122.1(2) ?
C8 C7 C4 . . 120.9(2) ?
C9 C8 C7 . . 121.4(2) ?
C9 C8 H8 . . 119.3 ?
C7 C8 H8 . . 119.3 ?
C10 C9 C8 . . 121.0(2) ?
C10 C9 H9 . . 119.5 ?
C8 C9 H9 . . 119.5 ?
C11 C10 C9 . . 118.1(2) ?
C11 C10 C14 . . 120.7(2) ?
C9 C10 C14 . . 121.2(2) ?
C10 C11 C12 . . 121.0(2) ?
C10 C11 H11 . . 119.5 ?
C12 C11 H11 . . 119.5 ?
C11 C12 C7 . . 121.5(2) ?
C11 C12 H12 . . 119.2 ?
C7 C12 H12 . . 119.2 ?
O2 C13 O1 . . 123.8(2) ?
O2 C13 C1 . . 117.3(2) ?
O1 C13 C1 . . 118.8(2) ?
O4 C14 O3 . . 123.6(2) ?
O4 C14 C10 . . 118.9(2) ?
O3 C14 C10 . . 117.5(2) ?
C15 O5 H5O . . 112(3) ?
O5 C15 C16 . . 113.1(3) ?
O5 C15 H15A . . 109.0 ?
C16 C15 H15A . . 109.0 ?
O5 C15 H15B . . 109.0 ?
C16 C15 H15B . . 109.0 ?
H15A C15 H15B . . 107.8 ?
N1 C16 C15 . . 112.0(2) ?
N1 C16 H16A . . 109.2 ?
C15 C16 H16A . . 109.2 ?
N1 C16 H16B . . 109.2 ?
C15 C16 H16B . . 109.2 ?
H16A C16 H16B . . 107.9 ?
C16 N1 H1A . . 114(2) ?
C16 N1 H1B . . 111(2) ?
H1A N1 H1B . . 105(3) ?
C16 N1 H1C . . 111(2) ?
H1A N1 H1C . . 111(3) ?
H1B N1 H1C . . 104(3) ?
C17 O6 H6O . . 105(3) ?
O6 C17 C18 . . 116.0(3) ?
O6 C17 H17A . . 108.3 ?
C18 C17 H17A . . 108.3 ?
O6 C17 H17B . . 108.3 ?
C18 C17 H17B . . 108.3 ?
H17A C17 H17B . . 107.4 ?
C17 C18 N2 . . 111.6(2) ?
C17 C18 H18A . . 109.3 ?
N2 C18 H18A . . 109.3 ?
C17 C18 H18B . . 109.3 ?
N2 C18 H18B . . 109.3 ?
H18A C18 H18B . . 108.0 ?
C18 N2 H2A . . 109(2) ?
C18 N2 H2B . . 107(2) ?
H2A N2 H2B . . 113(3) ?
C18 N2 H2C . . 110(2) ?
H2A N2 H2C . . 109(3) ?
H2B N2 H2C . . 107(3) ?

loop_
_geom_bond_atom_site_label_1
_geom_bond_atom_site_label_2
_geom_bond_site_symmetry_2
_geom_bond_distance
_geom_bond_publ_flag
O1 C13 . 1.268(3) ?
O2 C13 . 1.248(3) ?
O3 C14 . 1.264(3) ?
O4 C14 . 1.261(3) ?
C1 C6 . 1.381(3) ?
C1 C2 . 1.381(3) ?
C1 C13 . 1.504(3) ?
C2 C3 . 1.378(3) ?
C2 H2 . 0.9300 ?
C3 C4 . 1.391(3) ?
C3 H3 . 0.9300 ?
C4 C5 . 1.390(3) ?
C4 C7 . 1.492(3) ?
C5 C6 . 1.381(3) ?
C5 H5 . 0.9300 ?
C6 H6 . 0.9300 ?
C7 C12 . 1.390(3) ?
C7 C8 . 1.391(3) ?
C8 C9 . 1.384(3) ?
C8 H8 . 0.9300 ?
C9 C10 . 1.383(3) ?
C9 H9 . 0.9300 ?
C10 C11 . 1.378(3) ?
C10 C14 . 1.505(3) ?
C11 C12 . 1.386(3) ?
C11 H11 . 0.9300 ?
C12 H12 . 0.9300 ?
O5 C15 . 1.411(4) ?
O5 H5O . 0.87(4) ?
C15 C16 . 1.483(4) ?
C15 H15A . 0.9700 ?
C15 H15B . 0.9700 ?
C16 N1 . 1.474(4) ?
C16 H16A . 0.9700 ?
C16 H16B . 0.9700 ?
N1 H1A . 0.96(4) ?
N1 H1B . 0.94(4) ?
N1 H1C . 0.90(4) ?
O6 C17 . 1.384(4) ?
O6 H6O . 0.92(4) ?
C17 C18 . 1.475(4) ?
C17 H17A . 0.9700 ?
C17 H17B . 0.9700 ?
C18 N2 . 1.486(4) ?
C18 H18A . 0.9700 ?
C18 H18B . 0.9700 ?
N2 H2A . 0.95(3) ?
N2 H2B . 0.95(4) ?
N2 H2C . 0.95(4) ?

loop_
_geom_hbond_atom_site_label_D
_geom_hbond_atom_site_label_H
_geom_hbond_atom_site_label_A
_geom_hbond_site_symmetry_A
_geom_hbond_distance_DH
_geom_hbond_distance_HA
_geom_hbond_distance_DA
_geom_hbond_angle_DHA
O5 H5O O1 . 0.87(4) 1.94(4) 2.793(3) 165(4)
N1 H1A O2 . 0.96(4) 1.76(4) 2.704(3) 169(3)
N1 H1B O3 5 0.94(4) 1.87(4) 2.807(3) 180(4)
N1 H1C O1 8_655 0.90(4) 2.09(4) 2.892(3) 149(3)
O6 H6O O4 . 0.92(4) 1.89(4) 2.778(3) 164(4)
N2 H2A O3 . 0.95(3) 1.82(4) 2.759(3) 170(3)
N2 H2B O4 8_665 0.95(4) 2.00(4) 2.854(3) 149(3)
N2 H2C O1 4 0.95(4) 1.91(4) 2.866(3) 174(4)

loop_
_cod_related_entry_id
_cod_related_entry_database
_cod_related_entry_code
1 ChemSpider 30656717
